data_7130067
loop_
_publ_author_name
'Shima, Yuto'
'Suzuki, Takashi'
'Abe, Hitoshi'
'Yajima, Tatsuo'
'Mori, Seiji'
'Shimazaki, Yuichi'

_publ_section_title
;
 Non-innocent redox behavior of CuII--p-dimethylaminophenolate complexes:
 formation and characterization of the CuI--phenoxyl radical species
;
_journal_name_full 'Chemical Communications'
_journal_paper_doi 10.1039/D2CC01409B
_journal_year 2022
_chemical_formula_moiety 'C29 H41 Cu F3 N4 O6 S'
_chemical_formula_sum 'C29 H41 Cu F3 N4 O6 S'
_chemical_formula_weight 694.27
_space_group_crystal_system triclinic
_space_group_IT_number 2
_space_group_name_Hall '-P 1'
_space_group_name_H-M_alt 'P -1'
_atom_sites_solution_hydrogens geom
_atom_sites_solution_primary direct
_atom_sites_solution_secondary difmap
_audit_update_record
;
2022-02-22 deposited with the CCDC.	2022-05-04 downloaded from the CCDC.
;
_cell_angle_alpha 80.675(6)
_cell_angle_beta 84.497(6)
_cell_angle_gamma 87.330(6)
_cell_formula_units_Z 2
_cell_length_a 10.1539(3)
_cell_length_b 12.0599(4)
_cell_length_c 13.1132(5)
_cell_measurement_reflns_used 12330
_cell_measurement_temperature 133
_cell_measurement_theta_max 27.46
_cell_measurement_theta_min 2.02
_cell_volume 1576.47(10)
_computing_cell_refinement 'RAPID AUTO'
_computing_data_collection 'RAPID AUTO (Rigaku, ????)'
_computing_data_reduction 'RAPID AUTO'
_computing_molecular_graphics 'CrystalStructure 4.2'
_computing_publication_material 'CrystalStructure 4.2 (Rigaku, 2017)'
_computing_structure_refinement 'SHELXL Version 2014/7 (Sheldrick, 2008)'
_computing_structure_solution 'SHELXT Version 2014/5 (Sheldrick, 2014)'
_diffrn_ambient_temperature 133
_diffrn_detector_area_resol_mean 10.000
_diffrn_measured_fraction_theta_full 0.994
_diffrn_measured_fraction_theta_max 0.993
_diffrn_measurement_device_type 'Rigaku R-AXIS RAPID'
_diffrn_measurement_method \w
_diffrn_radiation_type 'Mo K\a'
_diffrn_radiation_wavelength 0.71075
_diffrn_reflns_av_R_equivalents 0.0470
_diffrn_reflns_Laue_measured_fraction_full 0.994
_diffrn_reflns_Laue_measured_fraction_max 0.993
_diffrn_reflns_limit_h_max 13
_diffrn_reflns_limit_h_min -11
_diffrn_reflns_limit_k_max 15
_diffrn_reflns_limit_k_min -15
_diffrn_reflns_limit_l_max 16
_diffrn_reflns_limit_l_min -17
_diffrn_reflns_number 15410
_diffrn_reflns_point_group_measured_fraction_full 0.994
_diffrn_reflns_point_group_measured_fraction_max 0.993
_diffrn_reflns_theta_full 25.242
_diffrn_reflns_theta_max 27.458
_diffrn_reflns_theta_min 2.016
_diffrn_standards_number 0
_exptl_absorpt_coefficient_mu 0.824
_exptl_absorpt_correction_T_max 0.984
_exptl_absorpt_correction_T_min 0.576
_exptl_absorpt_correction_type multi-scan
_exptl_absorpt_process_details 'ABSCOR (Rigaku, 1995)'
_exptl_crystal_colour blue
_exptl_crystal_density_diffrn 1.462
_exptl_crystal_density_method 'not measured'
_exptl_crystal_description needle
_exptl_crystal_F_000 726.00
_exptl_crystal_size_max 0.150
_exptl_crystal_size_mid 0.030
_exptl_crystal_size_min 0.020
_refine_diff_density_max 1.30
_refine_diff_density_min -0.76
_refine_ls_extinction_method none
_refine_ls_goodness_of_fit_ref 1.025
_refine_ls_hydrogen_treatment mixed
_refine_ls_number_parameters 421
_refine_ls_number_reflns 7157
_refine_ls_number_restraints 1
_refine_ls_R_factor_all 0.0862
_refine_ls_R_factor_gt 0.0562
_refine_ls_shift/su_max 0.001
_refine_ls_structure_factor_coef Fsqd
_refine_ls_weighting_details 'w = 1/[\s^2^(Fo^2^)+(0.0546P)^2^+2.1483P] where P=(Fo^2^+2Fc^2^)/3'
_refine_ls_weighting_scheme calc
_refine_ls_wR_factor_gt 0.1197
_refine_ls_wR_factor_ref 0.1314
_reflns_Friedel_coverage 0.000
_reflns_number_gt 5263
_reflns_number_total 7157
_reflns_threshold_expression F^2^>2.0\s(F^2^)
_cod_data_source_file d2cc01409b2.cif
_cod_data_source_block 210614-2
_cod_original_cell_volume 1576.46(11)
_cod_database_code 7130067

loop_
_space_group_symop_id
_space_group_symop_operation_xyz
1 +X,+Y,+Z
2 -X,-Y,-Z

loop_
_atom_site_label
_atom_site_type_symbol
_atom_site_fract_x
_atom_site_fract_y
_atom_site_fract_z
_atom_site_U_iso_or_equiv
_atom_site_adp_type
_atom_site_occupancy
_atom_site_site_symmetry_order
_atom_site_calc_flag
_atom_site_refinement_flags_posn
_atom_site_refinement_flags_adp
_atom_site_refinement_flags_occupancy
_atom_site_disorder_assembly
_atom_site_disorder_group
Cu1 Cu 0.59838(4) 0.34874(3) 0.61152(3) 0.01931(11) Uani 1 1 d . . . . .
S1 S 0.66284(8) 0.77816(7) 0.71149(7) 0.02787(19) Uani 1 1 d . . . . .
F1 F 0.8214(5) 0.8340(3) 0.8343(4) 0.153(3) Uani 1 1 d . . . . .
F2 F 0.8999(4) 0.7097(5) 0.7486(3) 0.168(3) Uani 1 1 d . . . . .
F3 F 0.7635(3) 0.6683(2) 0.87730(19) 0.0519(7) Uani 1 1 d . . . . .
O1 O 0.4185(2) 0.41054(17) 0.63150(17) 0.0202(4) Uani 1 1 d . . . . .
O2 O 0.6540(2) 0.5048(2) 0.5529(2) 0.0234(5) Uani 1 1 d . . . . .
H1 H 0.631(4) 0.533(3) 0.494(4) 0.032(11) Uiso 1 1 d . . . . .
H2 H 0.644(4) 0.539(4) 0.590(3) 0.028(13) Uiso 1 1 d . . . . .
O3 O 0.5543(3) 0.8062(3) 0.7807(2) 0.0673(11) Uani 1 1 d . . . . .
O4 O 0.6482(5) 0.6755(3) 0.6740(3) 0.0800(14) Uani 1 1 d . . . . .
O5 O 0.7100(2) 0.8693(2) 0.6347(2) 0.0338(6) Uani 1 1 d . . . . .
O6 O 0.3141(3) 0.8912(3) 0.7227(2) 0.0453(7) Uani 1 1 d D . . . .
H4 H 0.387(6) 0.862(11) 0.730(11) 0.29(7) Uiso 1 1 d D . . . .
N1 N 0.7748(2) 0.2783(2) 0.5584(2) 0.0237(6) Uani 1 1 d . . . . .
N2 N 0.6059(3) 0.2687(2) 0.7819(2) 0.0214(5) Uani 1 1 d . . . . .
N3 N 0.5338(2) 0.1939(2) 0.5989(2) 0.0200(5) Uani 1 1 d . . . . .
N4 N 0.0340(3) 0.1286(2) 0.8622(2) 0.0303(7) Uani 1 1 d . . . . .
C1 C 0.3220(3) 0.3473(2) 0.6889(2) 0.0174(6) Uani 1 1 d . . . . .
C2 C 0.2363(3) 0.3869(3) 0.7682(2) 0.0208(6) Uani 1 1 d . . . . .
C3 C 0.1426(3) 0.3127(3) 0.8235(2) 0.0229(7) Uani 1 1 d . . . . .
H3 H 0.0864 0.3379 0.8779 0.027 Uiso 1 1 calc R U . . .
C4 C 0.1269(3) 0.2043(3) 0.8036(3) 0.0237(7) Uani 1 1 d . . . . .
C5 C 0.2090(3) 0.1687(3) 0.7231(3) 0.0222(6) Uani 1 1 d . . . . .
H5 H 0.1996 0.0958 0.7066 0.027 Uiso 1 1 calc R U . . .
C6 C 0.3045(3) 0.2384(3) 0.6667(2) 0.0197(6) Uani 1 1 d . . . . .
C7 C 0.3906(3) 0.1986(3) 0.5804(2) 0.0211(6) Uani 1 1 d . . . . .
H7A H 0.3774 0.2497 0.5148 0.025 Uiso 1 1 calc R U . . .
H7B H 0.3638 0.1227 0.5725 0.025 Uiso 1 1 calc R U . . .
C8 C 0.9208(4) 0.4060(3) 0.6188(3) 0.0388(9) Uani 1 1 d . . . . .
H8A H 1.0156 0.4189 0.6164 0.047 Uiso 1 1 calc R U . . .
H8B H 0.8757 0.4737 0.5849 0.047 Uiso 1 1 calc R U . . .
H8C H 0.8841 0.3883 0.6912 0.047 Uiso 1 1 calc R U . . .
C9 C 0.9005(3) 0.3097(3) 0.5636(3) 0.0306(8) Uani 1 1 d . . . . .
C10 C 1.0073(3) 0.2533(3) 0.5181(3) 0.0362(9) Uani 1 1 d . . . . .
H10 H 1.0945 0.2782 0.5193 0.043 Uiso 1 1 calc R U . . .
C11 C 0.9884(4) 0.1625(4) 0.4717(3) 0.0401(10) Uani 1 1 d . . . . .
H11 H 1.0618 0.1236 0.4416 0.048 Uiso 1 1 calc R U . . .
C12 C 0.8598(3) 0.1277(3) 0.4690(3) 0.0315(8) Uani 1 1 d . . . . .
H12 H 0.8436 0.0641 0.4383 0.038 Uiso 1 1 calc R U . . .
C13 C 0.7565(3) 0.1888(3) 0.5126(2) 0.0236(7) Uani 1 1 d . . . . .
C14 C 0.6142(3) 0.1602(3) 0.5086(3) 0.0236(7) Uani 1 1 d . . . . .
H14A H 0.5807 0.2002 0.4436 0.028 Uiso 1 1 calc R U . . .
H14B H 0.6079 0.0784 0.5095 0.028 Uiso 1 1 calc R U . . .
C15 C 0.6839(4) 0.4218(3) 0.8585(3) 0.0317(8) Uani 1 1 d . . . . .
H15A H 0.6783 0.4473 0.9260 0.038 Uiso 1 1 calc R U . . .
H15B H 0.7768 0.4071 0.8354 0.038 Uiso 1 1 calc R U . . .
H15C H 0.6456 0.4801 0.8077 0.038 Uiso 1 1 calc R U . . .
C16 C 0.6085(3) 0.3155(3) 0.8680(3) 0.0256(7) Uani 1 1 d . . . . .
C17 C 0.5471(4) 0.2671(3) 0.9626(3) 0.0332(8) Uani 1 1 d . . . . .
H17 H 0.5498 0.3022 1.0222 0.040 Uiso 1 1 calc R U . . .
C18 C 0.4817(4) 0.1677(3) 0.9701(3) 0.0375(9) Uani 1 1 d . . . . .
H18 H 0.4378 0.1345 1.0342 0.045 Uiso 1 1 calc R U . . .
C19 C 0.4815(4) 0.1176(3) 0.8827(3) 0.0302(8) Uani 1 1 d . . . . .
H19 H 0.4385 0.0487 0.8859 0.036 Uiso 1 1 calc R U . . .
C20 C 0.5449(3) 0.1693(3) 0.7904(2) 0.0216(6) Uani 1 1 d . . . . .
C21 C 0.5580(3) 0.1135(3) 0.6957(3) 0.0231(7) Uani 1 1 d . . . . .
H21A H 0.4940 0.0524 0.7051 0.028 Uiso 1 1 calc R U . . .
H21B H 0.6481 0.0792 0.6876 0.028 Uiso 1 1 calc R U . . .
C22 C -0.0293(4) 0.1615(4) 0.9578(3) 0.0446(10) Uani 1 1 d . . . . .
H22A H -0.0909 0.1037 0.9916 0.053 Uiso 1 1 calc R U . . .
H22B H 0.0384 0.1695 1.0044 0.053 Uiso 1 1 calc R U . . .
H22C H -0.0779 0.2333 0.9416 0.053 Uiso 1 1 calc R U . . .
C23 C -0.0632(4) 0.0905(4) 0.8018(4) 0.0445(10) Uani 1 1 d . . . . .
H23A H -0.1230 0.0390 0.8476 0.053 Uiso 1 1 calc R U . . .
H23B H -0.1143 0.1555 0.7693 0.053 Uiso 1 1 calc R U . . .
H23C H -0.0176 0.0515 0.7479 0.053 Uiso 1 1 calc R U . . .
C24 C 0.2399(3) 0.5081(3) 0.7907(3) 0.0234(7) Uani 1 1 d . . . . .
C25 C 0.1327(4) 0.5322(3) 0.8761(3) 0.0323(8) Uani 1 1 d . . . . .
H25A H 0.1451 0.4797 0.9401 0.039 Uiso 1 1 calc R U . . .
H25B H 0.1396 0.6095 0.8889 0.039 Uiso 1 1 calc R U . . .
H25C H 0.0451 0.5228 0.8538 0.039 Uiso 1 1 calc R U . . .
C26 C 0.3745(3) 0.5286(3) 0.8272(3) 0.0315(8) Uani 1 1 d . . . . .
H26A H 0.3892 0.4753 0.8902 0.038 Uiso 1 1 calc R U . . .
H26B H 0.4447 0.5180 0.7727 0.038 Uiso 1 1 calc R U . . .
H26C H 0.3754 0.6056 0.8421 0.038 Uiso 1 1 calc R U . . .
C27 C 0.2173(4) 0.5917(3) 0.6922(3) 0.0307(8) Uani 1 1 d . . . . .
H27A H 0.1314 0.5788 0.6687 0.037 Uiso 1 1 calc R U . . .
H27B H 0.2183 0.6686 0.7072 0.037 Uiso 1 1 calc R U . . .
H27C H 0.2877 0.5810 0.6378 0.037 Uiso 1 1 calc R U . . .
C28 C 0.7948(4) 0.7445(4) 0.7971(4) 0.0481(11) Uani 1 1 d . . . . .
C29 C 0.2272(4) 0.8729(4) 0.8151(4) 0.0421(10) Uani 1 1 d . . . . .
H29A H 0.244(6) 0.798(5) 0.870(5) 0.09(2) Uiso 1 1 d . . . . .
H29B H 0.229(5) 0.939(5) 0.863(4) 0.078(17) Uiso 1 1 d . . . . .
H29C H 0.134(6) 0.861(5) 0.801(4) 0.082(18) Uiso 1 1 d . . . . .

loop_
_atom_site_aniso_label
_atom_site_aniso_U_11
_atom_site_aniso_U_22
_atom_site_aniso_U_33
_atom_site_aniso_U_23
_atom_site_aniso_U_13
_atom_site_aniso_U_12
Cu1 0.02006(19) 0.0193(2) 0.0181(2) -0.00229(14) 0.00092(14) -0.00316(14)
S1 0.0331(4) 0.0291(4) 0.0222(4) -0.0066(3) 0.0002(3) -0.0059(4)
F1 0.221(5) 0.070(2) 0.182(5) 0.045(3) -0.165(4) -0.081(3)
F2 0.062(2) 0.283(7) 0.101(3) 0.097(4) 0.027(2) 0.088(3)
F3 0.0765(18) 0.0438(14) 0.0348(13) 0.0052(11) -0.0164(12) -0.0119(13)
O1 0.0217(10) 0.0176(10) 0.0206(11) -0.0021(9) 0.0015(9) -0.0022(9)
O2 0.0285(12) 0.0216(12) 0.0208(13) -0.0043(11) -0.0018(10) -0.0041(10)
O3 0.0420(17) 0.114(3) 0.0360(17) 0.0046(19) 0.0098(14) 0.0179(19)
O4 0.180(4) 0.0316(16) 0.0344(18) -0.0049(14) -0.030(2) -0.027(2)
O5 0.0351(13) 0.0298(13) 0.0335(14) 0.0011(11) 0.0016(11) -0.0004(11)
O6 0.0488(17) 0.0496(18) 0.0348(16) -0.0071(13) 0.0091(13) 0.0010(14)
N1 0.0195(13) 0.0296(15) 0.0198(14) 0.0016(11) -0.0001(11) -0.0018(11)
N2 0.0234(13) 0.0222(13) 0.0182(13) -0.0016(11) -0.0028(10) -0.0014(11)
N3 0.0200(12) 0.0220(13) 0.0178(13) -0.0054(11) 0.0021(10) 0.0003(11)
N4 0.0273(14) 0.0276(15) 0.0331(17) -0.0014(13) 0.0081(12) -0.0061(12)
C1 0.0159(13) 0.0189(14) 0.0167(15) -0.0005(12) -0.0011(11) -0.0011(12)
C2 0.0212(15) 0.0220(15) 0.0187(15) -0.0025(12) -0.0022(12) 0.0011(12)
C3 0.0208(15) 0.0265(16) 0.0185(15) 0.0005(13) 0.0033(12) 0.0035(13)
C4 0.0184(14) 0.0231(16) 0.0273(18) 0.0018(13) 0.0004(13) -0.0029(13)
C5 0.0205(15) 0.0199(15) 0.0258(17) -0.0027(13) -0.0006(13) -0.0032(12)
C6 0.0187(14) 0.0206(15) 0.0204(16) -0.0045(12) -0.0037(12) 0.0020(12)
C7 0.0213(15) 0.0237(16) 0.0192(16) -0.0065(13) -0.0005(12) -0.0030(13)
C8 0.0261(18) 0.049(2) 0.041(2) 0.0004(18) -0.0084(16) -0.0103(17)
C9 0.0237(16) 0.0372(19) 0.0261(18) 0.0110(15) -0.0023(14) -0.0051(15)
C10 0.0192(16) 0.049(2) 0.034(2) 0.0108(18) 0.0009(15) 0.0000(16)
C11 0.0266(18) 0.051(2) 0.033(2) 0.0099(19) 0.0075(16) 0.0147(18)
C12 0.0295(17) 0.0350(19) 0.0249(18) 0.0025(15) 0.0067(14) 0.0086(15)
C13 0.0226(15) 0.0254(16) 0.0198(16) 0.0012(13) 0.0037(12) 0.0017(13)
C14 0.0247(15) 0.0246(16) 0.0221(16) -0.0089(13) 0.0031(13) -0.0004(13)
C15 0.0349(18) 0.0324(19) 0.0307(19) -0.0088(15) -0.0083(15) -0.0058(16)
C16 0.0284(16) 0.0278(17) 0.0212(17) -0.0037(13) -0.0068(13) 0.0017(14)
C17 0.048(2) 0.0337(19) 0.0192(17) -0.0088(15) -0.0044(16) 0.0027(17)
C18 0.053(2) 0.035(2) 0.0206(18) 0.0023(15) 0.0037(16) -0.0025(18)
C19 0.0388(19) 0.0249(17) 0.0250(18) 0.0003(14) 0.0015(15) -0.0053(15)
C20 0.0231(15) 0.0208(15) 0.0195(16) 0.0000(12) -0.0026(12) 0.0027(13)
C21 0.0237(15) 0.0200(15) 0.0246(17) -0.0014(13) -0.0005(13) 0.0001(13)
C22 0.048(2) 0.042(2) 0.039(2) -0.0043(19) 0.0183(19) -0.0083(19)
C23 0.038(2) 0.040(2) 0.053(3) -0.001(2) 0.0038(19) -0.0176(18)
C24 0.0309(17) 0.0199(15) 0.0202(16) -0.0056(13) -0.0032(13) 0.0015(13)
C25 0.0387(19) 0.0243(17) 0.033(2) -0.0088(15) 0.0058(16) 0.0026(15)
C26 0.0368(19) 0.0321(19) 0.0285(19) -0.0138(15) -0.0017(15) -0.0027(16)
C27 0.044(2) 0.0199(16) 0.0274(18) -0.0035(14) -0.0021(15) 0.0053(15)
C28 0.040(2) 0.045(2) 0.054(3) 0.012(2) -0.012(2) -0.006(2)
C29 0.041(2) 0.039(2) 0.044(3) -0.006(2) 0.0118(19) -0.0035(19)

loop_
_atom_type_symbol
_atom_type_description
_atom_type_scat_dispersion_real
_atom_type_scat_dispersion_imag
_atom_type_scat_source
C C 0.0033 0.0016
;
International Tables for Crystallography
(Vol. C, Tables 4.2.6.8 and 6.1.1.4)
;
H H 0.0000 0.0000
;
International Tables for Crystallography
(Vol. C, Table 6.1.1.4)
;
O O 0.0106 0.0060
;
International Tables for Crystallography
(Vol. C, Tables 4.2.6.8 and 6.1.1.4)
;
N N 0.0061 0.0033
;
International Tables for Crystallography
(Vol. C, Tables 4.2.6.8 and 6.1.1.4)
;
Cu Cu 0.3201 1.2651
;
International Tables for Crystallography
(Vol. C, Tables 4.2.6.8 and 6.1.1.4)
;
F F 0.0171 0.0103
;
International Tables for Crystallography
(Vol. C, Tables 4.2.6.8 and 6.1.1.4)
;
S S 0.1246 0.1234
;
International Tables for Crystallography
(Vol. C, Tables 4.2.6.8 and 6.1.1.4)
;

loop_
_geom_angle_atom_site_label_1
_geom_angle_atom_site_label_2
_geom_angle_atom_site_label_3
_geom_angle
_geom_angle_site_symmetry_1
_geom_angle_site_symmetry_3
_geom_angle_publ_flag
O1 Cu1 O2 87.59(9) . . ?
O1 Cu1 N3 92.70(9) . . ?
O2 Cu1 N3 152.99(11) . . ?
O1 Cu1 N1 166.91(10) . . ?
O2 Cu1 N1 92.68(11) . . ?
N3 Cu1 N1 81.16(10) . . ?
O1 Cu1 N2 94.48(9) . . ?
O2 Cu1 N2 124.45(11) . . ?
N3 Cu1 N2 82.48(10) . . ?
N1 Cu1 N2 96.14(10) . . ?
O3 S1 O4 113.6(3) . . ?
O3 S1 O5 115.1(2) . . ?
O4 S1 O5 115.17(19) . . ?
O3 S1 C28 102.3(2) . . ?
O4 S1 C28 103.3(2) . . ?
O5 S1 C28 105.29(18) . . ?
C1 O1 Cu1 120.64(18) . . ?
Cu1 O2 H1 118(3) . . ?
Cu1 O2 H2 110(4) . . ?
H1 O2 H2 115(4) . . ?
C29 O6 H4 112(10) . . ?
C13 N1 C9 118.7(3) . . ?
C13 N1 Cu1 111.96(19) . . ?
C9 N1 Cu1 129.4(3) . . ?
C16 N2 C20 118.1(3) . . ?
C16 N2 Cu1 131.0(2) . . ?
C20 N2 Cu1 104.90(19) . . ?
C14 N3 C7 109.7(2) . . ?
C14 N3 C21 110.5(2) . . ?
C7 N3 C21 110.5(2) . . ?
C14 N3 Cu1 105.22(19) . . ?
C7 N3 Cu1 111.60(19) . . ?
C21 N3 Cu1 109.16(19) . . ?
C4 N4 C23 114.6(3) . . ?
C4 N4 C22 116.3(3) . . ?
C23 N4 C22 110.9(3) . . ?
O1 C1 C6 118.4(3) . . ?
O1 C1 C2 122.9(3) . . ?
C6 C1 C2 118.7(3) . . ?
C3 C2 C1 117.5(3) . . ?
C3 C2 C24 120.4(3) . . ?
C1 C2 C24 122.1(3) . . ?
C4 C3 C2 124.0(3) . . ?
C4 C3 H3 118.0 . . ?
C2 C3 H3 118.0 . . ?
C5 C4 C3 117.5(3) . . ?
C5 C4 N4 119.0(3) . . ?
C3 C4 N4 123.5(3) . . ?
C6 C5 C4 120.8(3) . . ?
C6 C5 H5 119.6 . . ?
C4 C5 H5 119.6 . . ?
C5 C6 C1 121.4(3) . . ?
C5 C6 C7 119.8(3) . . ?
C1 C6 C7 118.8(3) . . ?
C6 C7 N3 112.2(2) . . ?
C6 C7 H7A 109.2 . . ?
N3 C7 H7A 109.2 . . ?
C6 C7 H7B 109.2 . . ?
N3 C7 H7B 109.2 . . ?
H7A C7 H7B 107.9 . . ?
C9 C8 H8A 109.5 . . ?
C9 C8 H8B 109.5 . . ?
H8A C8 H8B 109.5 . . ?
C9 C8 H8C 109.5 . . ?
H8A C8 H8C 109.5 . . ?
H8B C8 H8C 109.5 . . ?
N1 C9 C10 120.3(4) . . ?
N1 C9 C8 118.5(3) . . ?
C10 C9 C8 121.1(3) . . ?
C11 C10 C9 120.7(3) . . ?
C11 C10 H10 119.6 . . ?
C9 C10 H10 119.6 . . ?
C10 C11 C12 119.1(3) . . ?
C10 C11 H11 120.4 . . ?
C12 C11 H11 120.4 . . ?
C13 C12 C11 117.9(4) . . ?
C13 C12 H12 121.0 . . ?
C11 C12 H12 121.0 . . ?
N1 C13 C12 123.2(3) . . ?
N1 C13 C14 115.5(3) . . ?
C12 C13 C14 121.3(3) . . ?
N3 C14 C13 109.3(3) . . ?
N3 C14 H14A 109.8 . . ?
C13 C14 H14A 109.8 . . ?
N3 C14 H14B 109.8 . . ?
C13 C14 H14B 109.8 . . ?
H14A C14 H14B 108.3 . . ?
C16 C15 H15A 109.5 . . ?
C16 C15 H15B 109.5 . . ?
H15A C15 H15B 109.5 . . ?
C16 C15 H15C 109.5 . . ?
H15A C15 H15C 109.5 . . ?
H15B C15 H15C 109.5 . . ?
N2 C16 C17 121.7(3) . . ?
N2 C16 C15 117.4(3) . . ?
C17 C16 C15 120.9(3) . . ?
C18 C17 C16 119.8(3) . . ?
C18 C17 H17 120.1 . . ?
C16 C17 H17 120.1 . . ?
C19 C18 C17 118.8(3) . . ?
C19 C18 H18 120.6 . . ?
C17 C18 H18 120.6 . . ?
C18 C19 C20 119.0(3) . . ?
C18 C19 H19 120.5 . . ?
C20 C19 H19 120.5 . . ?
N2 C20 C19 122.5(3) . . ?
N2 C20 C21 116.3(3) . . ?
C19 C20 C21 121.0(3) . . ?
C20 C21 N3 112.5(3) . . ?
C20 C21 H21A 109.1 . . ?
N3 C21 H21A 109.1 . . ?
C20 C21 H21B 109.1 . . ?
N3 C21 H21B 109.1 . . ?
H21A C21 H21B 107.8 . . ?
N4 C22 H22A 109.5 . . ?
N4 C22 H22B 109.5 . . ?
H22A C22 H22B 109.5 . . ?
N4 C22 H22C 109.5 . . ?
H22A C22 H22C 109.5 . . ?
H22B C22 H22C 109.5 . . ?
N4 C23 H23A 109.5 . . ?
N4 C23 H23B 109.5 . . ?
H23A C23 H23B 109.5 . . ?
N4 C23 H23C 109.5 . . ?
H23A C23 H23C 109.5 . . ?
H23B C23 H23C 109.5 . . ?
C27 C24 C26 109.3(3) . . ?
C27 C24 C25 107.9(3) . . ?
C26 C24 C25 107.5(3) . . ?
C27 C24 C2 109.8(3) . . ?
C26 C24 C2 110.1(3) . . ?
C25 C24 C2 112.1(3) . . ?
C24 C25 H25A 109.5 . . ?
C24 C25 H25B 109.5 . . ?
H25A C25 H25B 109.5 . . ?
C24 C25 H25C 109.5 . . ?
H25A C25 H25C 109.5 . . ?
H25B C25 H25C 109.5 . . ?
C24 C26 H26A 109.5 . . ?
C24 C26 H26B 109.5 . . ?
H26A C26 H26B 109.5 . . ?
C24 C26 H26C 109.5 . . ?
H26A C26 H26C 109.5 . . ?
H26B C26 H26C 109.5 . . ?
C24 C27 H27A 109.5 . . ?
C24 C27 H27B 109.5 . . ?
H27A C27 H27B 109.5 . . ?
C24 C27 H27C 109.5 . . ?
H27A C27 H27C 109.5 . . ?
H27B C27 H27C 109.5 . . ?
F2 C28 F1 108.8(5) . . ?
F2 C28 F3 107.9(4) . . ?
F1 C28 F3 106.0(4) . . ?
F2 C28 S1 111.2(4) . . ?
F1 C28 S1 109.4(3) . . ?
F3 C28 S1 113.4(3) . . ?
O6 C29 H29A 117(3) . . ?
O6 C29 H29B 113(3) . . ?
H29A C29 H29B 102(4) . . ?
O6 C29 H29C 112(3) . . ?
H29A C29 H29C 100(4) . . ?
H29B C29 H29C 110(4) . . ?

loop_
_geom_bond_atom_site_label_1
_geom_bond_atom_site_label_2
_geom_bond_distance
_geom_bond_site_symmetry_2
_geom_bond_publ_flag
Cu1 O1 1.951(2) . ?
Cu1 O2 2.000(2) . ?
Cu1 N3 2.044(3) . ?
Cu1 N1 2.056(3) . ?
Cu1 N2 2.293(3) . ?
S1 O3 1.423(3) . ?
S1 O4 1.423(3) . ?
S1 O5 1.432(3) . ?
S1 C28 1.819(4) . ?
F1 C28 1.304(6) . ?
F2 C28 1.277(6) . ?
F3 C28 1.304(5) . ?
O1 C1 1.360(4) . ?
O2 H1 0.84(4) . ?
O2 H2 0.68(4) . ?
O6 C29 1.422(5) . ?
O6 H4 0.82(2) . ?
N1 C13 1.345(4) . ?
N1 C9 1.359(4) . ?
N2 C16 1.344(4) . ?
N2 C20 1.358(4) . ?
N3 C14 1.474(4) . ?
N3 C7 1.494(4) . ?
N3 C21 1.501(4) . ?
N4 C4 1.424(4) . ?
N4 C23 1.456(5) . ?
N4 C22 1.458(5) . ?
C1 C6 1.413(4) . ?
C1 C2 1.420(4) . ?
C2 C3 1.403(4) . ?
C2 C24 1.540(4) . ?
C3 C4 1.392(5) . ?
C3 H3 0.9500 . ?
C4 C5 1.392(5) . ?
C5 C6 1.390(4) . ?
C5 H5 0.9500 . ?
C6 C7 1.490(4) . ?
C7 H7A 0.9900 . ?
C7 H7B 0.9900 . ?
C8 C9 1.496(6) . ?
C8 H8A 0.9800 . ?
C8 H8B 0.9800 . ?
C8 H8C 0.9800 . ?
C9 C10 1.391(5) . ?
C10 C11 1.365(6) . ?
C10 H10 0.9500 . ?
C11 C12 1.395(5) . ?
C11 H11 0.9500 . ?
C12 C13 1.385(5) . ?
C12 H12 0.9500 . ?
C13 C14 1.509(4) . ?
C14 H14A 0.9900 . ?
C14 H14B 0.9900 . ?
C15 C16 1.505(5) . ?
C15 H15A 0.9800 . ?
C15 H15B 0.9800 . ?
C15 H15C 0.9800 . ?
C16 C17 1.386(5) . ?
C17 C18 1.383(5) . ?
C17 H17 0.9500 . ?
C18 C19 1.379(5) . ?
C18 H18 0.9500 . ?
C19 C20 1.382(5) . ?
C19 H19 0.9500 . ?
C20 C21 1.499(5) . ?
C21 H21A 0.9900 . ?
C21 H21B 0.9900 . ?
C22 H22A 0.9800 . ?
C22 H22B 0.9800 . ?
C22 H22C 0.9800 . ?
C23 H23A 0.9800 . ?
C23 H23B 0.9800 . ?
C23 H23C 0.9800 . ?
C24 C27 1.533(5) . ?
C24 C26 1.533(5) . ?
C24 C25 1.538(5) . ?
C25 H25A 0.9800 . ?
C25 H25B 0.9800 . ?
C25 H25C 0.9800 . ?
C26 H26A 0.9800 . ?
C26 H26B 0.9800 . ?
C26 H26C 0.9800 . ?
C27 H27A 0.9800 . ?
C27 H27B 0.9800 . ?
C27 H27C 0.9800 . ?
C29 H29A 1.08(6) . ?
C29 H29B 1.09(6) . ?
C29 H29C 1.00(6) . ?

loop_
_geom_hbond_atom_site_label_D
_geom_hbond_atom_site_label_H
_geom_hbond_atom_site_label_A
_geom_hbond_site_symmetry_D
_geom_hbond_site_symmetry_H
_geom_hbond_site_symmetry_A
_geom_hbond_distance_DA
_geom_hbond_distance_DH
_geom_hbond_distance_HA
_geom_hbond_angle_DHA
_geom_hbond_publ_flag
O2 H1 O1 . . 2_666 2.628(3) 0.838 1.790 177.9 no
O2 H2 O4 . . . 2.791(5) 0.679 2.133 163.6 no
O6 H4 O3 . . . 2.730(4) 0.816 1.932 165.9 no

loop_
_geom_torsion_atom_site_label_1
_geom_torsion_atom_site_label_2
_geom_torsion_atom_site_label_3
_geom_torsion_atom_site_label_4
_geom_torsion
_geom_torsion_site_symmetry_1
_geom_torsion_site_symmetry_2
_geom_torsion_site_symmetry_3
_geom_torsion_site_symmetry_4
_geom_torsion_publ_flag
Cu1 O1 C1 C6 -50.1(3) . . . . ?
Cu1 O1 C1 C2 131.3(2) . . . . ?
O1 C1 C2 C3 -178.6(3) . . . . ?
C6 C1 C2 C3 2.9(4) . . . . ?
O1 C1 C2 C24 4.2(4) . . . . ?
C6 C1 C2 C24 -174.3(3) . . . . ?
C1 C2 C3 C4 -1.6(5) . . . . ?
C24 C2 C3 C4 175.7(3) . . . . ?
C2 C3 C4 C5 -0.6(5) . . . . ?
C2 C3 C4 N4 178.2(3) . . . . ?
C23 N4 C4 C5 -60.6(4) . . . . ?
C22 N4 C4 C5 167.8(3) . . . . ?
C23 N4 C4 C3 120.7(4) . . . . ?
C22 N4 C4 C3 -11.0(5) . . . . ?
C3 C4 C5 C6 1.3(5) . . . . ?
N4 C4 C5 C6 -177.5(3) . . . . ?
C4 C5 C6 C1 0.1(5) . . . . ?
C4 C5 C6 C7 -179.6(3) . . . . ?
O1 C1 C6 C5 179.1(3) . . . . ?
C2 C1 C6 C5 -2.3(4) . . . . ?
O1 C1 C6 C7 -1.2(4) . . . . ?
C2 C1 C6 C7 177.4(3) . . . . ?
C5 C6 C7 N3 -118.9(3) . . . . ?
C1 C6 C7 N3 61.4(4) . . . . ?
C14 N3 C7 C6 -176.8(3) . . . . ?
C21 N3 C7 C6 61.1(3) . . . . ?
Cu1 N3 C7 C6 -60.6(3) . . . . ?
C13 N1 C9 C10 3.0(5) . . . . ?
Cu1 N1 C9 C10 -176.9(2) . . . . ?
C13 N1 C9 C8 -177.3(3) . . . . ?
Cu1 N1 C9 C8 2.8(5) . . . . ?
N1 C9 C10 C11 -3.0(5) . . . . ?
C8 C9 C10 C11 177.2(3) . . . . ?
C9 C10 C11 C12 0.9(5) . . . . ?
C10 C11 C12 C13 1.1(5) . . . . ?
C9 N1 C13 C12 -0.9(5) . . . . ?
Cu1 N1 C13 C12 179.0(3) . . . . ?
C9 N1 C13 C14 -179.2(3) . . . . ?
Cu1 N1 C13 C14 0.7(3) . . . . ?
C11 C12 C13 N1 -1.1(5) . . . . ?
C11 C12 C13 C14 177.1(3) . . . . ?
C7 N3 C14 C13 163.2(3) . . . . ?
C21 N3 C14 C13 -74.7(3) . . . . ?
Cu1 N3 C14 C13 43.0(3) . . . . ?
N1 C13 C14 N3 -30.0(4) . . . . ?
C12 C13 C14 N3 151.6(3) . . . . ?
C20 N2 C16 C17 -2.4(5) . . . . ?
Cu1 N2 C16 C17 145.9(3) . . . . ?
C20 N2 C16 C15 176.2(3) . . . . ?
Cu1 N2 C16 C15 -35.6(4) . . . . ?
N2 C16 C17 C18 0.4(5) . . . . ?
C15 C16 C17 C18 -178.1(3) . . . . ?
C16 C17 C18 C19 1.2(5) . . . . ?
C17 C18 C19 C20 -0.9(5) . . . . ?
C16 N2 C20 C19 2.7(4) . . . . ?
Cu1 N2 C20 C19 -153.0(3) . . . . ?
C16 N2 C20 C21 -173.1(3) . . . . ?
Cu1 N2 C20 C21 31.2(3) . . . . ?
C18 C19 C20 N2 -1.0(5) . . . . ?
C18 C19 C20 C21 174.5(3) . . . . ?
N2 C20 C21 N3 -45.8(4) . . . . ?
C19 C20 C21 N3 138.3(3) . . . . ?
C14 N3 C21 C20 148.4(3) . . . . ?
C7 N3 C21 C20 -90.0(3) . . . . ?
Cu1 N3 C21 C20 33.1(3) . . . . ?
C3 C2 C24 C27 -120.2(3) . . . . ?
C1 C2 C24 C27 57.0(4) . . . . ?
C3 C2 C24 C26 119.4(3) . . . . ?
C1 C2 C24 C26 -63.4(4) . . . . ?
C3 C2 C24 C25 -0.2(4) . . . . ?
C1 C2 C24 C25 176.9(3) . . . . ?
O3 S1 C28 F2 175.8(4) . . . . ?
O4 S1 C28 F2 57.6(5) . . . . ?
O5 S1 C28 F2 -63.6(4) . . . . ?
O3 S1 C28 F1 -64.0(5) . . . . ?
O4 S1 C28 F1 177.8(4) . . . . ?
O5 S1 C28 F1 56.6(4) . . . . ?
O3 S1 C28 F3 54.0(4) . . . . ?
O4 S1 C28 F3 -64.2(4) . . . . ?
O5 S1 C28 F3 174.7(3) . . . . ?
